data_4501993
loop_
_publ_author_name
'Danylyuk, Oksana'
'Le\'sniewska, Barbara'
'Suwinska, Kinga'
'Matoussi, Nabila'
'Coleman, Anthony W.'

_publ_section_title
;
 Structural Diversity in the Crystalline Complexes
 ofpara-Sulfonato-calix[4]arene with Bipyridinium Derivatives
;
_journal_issue 10
_journal_name_full 'Crystal Growth &amp; Design'
_journal_page_first 4542
_journal_paper_doi 10.1021/cg100831c
_journal_volume 10
_journal_year 2010
_chemical_formula_moiety '2(C28 H20 O16 S4)4-,4(C10 H10 N2)2+,2(CH4O),13(H2 O),4.31 O'
_chemical_formula_sum 'C98 H114 N8 O51.31 S8'
_chemical_formula_weight 2481.46
_chemical_name_systematic
;
 ?
;
_space_group_IT_number 15
_symmetry_cell_setting monoclinic
_symmetry_space_group_name_Hall '-C 2yc'
_symmetry_space_group_name_H-M 'C 1 2/c 1'
_atom_sites_solution_hydrogens geom
_atom_sites_solution_primary direct
_atom_sites_solution_secondary difmap
_audit_creation_method SHELXL-97
_cell_angle_alpha 90.00
_cell_angle_beta 91.363(4)
_cell_angle_gamma 90.00
_cell_formula_units_Z 4
_cell_length_a 21.361(1)
_cell_length_b 18.186(1)
_cell_length_c 28.865(3)
_cell_measurement_reflns_used 8381
_cell_measurement_temperature 100(2)
_cell_measurement_theta_max 24.71
_cell_measurement_theta_min 2.75
_cell_volume 11210.0(14)
_computing_cell_refinement 'Denzo and Scalepak (Otwinowski & Minor, 1997)'
_computing_data_collection 'Collect data collection software (Nonius B.V., 1998)'
_computing_data_reduction 'Denzo and Scalepak (Otwinowski & Minor, 1997)'
_computing_structure_refinement 'SHELXL-97 (Sheldrick, 1997)'
_computing_structure_solution 'SHELXS-97 (Sheldrick, 1990)'
_diffrn_ambient_temperature 100(2)
_diffrn_detector_area_resol_mean 8.3
_diffrn_measured_fraction_theta_full 0.992
_diffrn_measured_fraction_theta_max 0.992
_diffrn_measurement_device_type KappaApexII
_diffrn_measurement_method '\f and \w scans'
_diffrn_radiation_monochromator graphite
_diffrn_radiation_source 'fine-focus sealed tube'
_diffrn_radiation_type MoK\a
_diffrn_radiation_wavelength 0.71073
_diffrn_reflns_av_R_equivalents 0.0000
_diffrn_reflns_av_sigmaI/netI 0.0264
_diffrn_reflns_limit_h_max 23
_diffrn_reflns_limit_h_min 0
_diffrn_reflns_limit_k_max 20
_diffrn_reflns_limit_k_min 0
_diffrn_reflns_limit_l_max 32
_diffrn_reflns_limit_l_min -32
_diffrn_reflns_number 41419
_diffrn_reflns_theta_full 23.53
_diffrn_reflns_theta_max 23.53
_diffrn_reflns_theta_min 3.02
_exptl_absorpt_coefficient_mu 0.260
_exptl_absorpt_correction_T_max 0.9427
_exptl_absorpt_correction_T_min 0.9146
_exptl_absorpt_correction_type multi-scan
_exptl_absorpt_process_details 'DENZO and SCALEPACK (Otwinowski & Minor 1997)'
_exptl_crystal_colour colourless
_exptl_crystal_density_diffrn 1.470
_exptl_crystal_density_method 'not measured'
_exptl_crystal_description prism
_exptl_crystal_F_000 5185.6
_exptl_crystal_size_max 0.35
_exptl_crystal_size_mid 0.28
_exptl_crystal_size_min 0.23
_refine_diff_density_max 0.879
_refine_diff_density_min -0.337
_refine_diff_density_rms 0.061
_refine_ls_extinction_expression Fc^*^=kFc[1+0.001xFc^2^\l^3^/sin(2\q)]^-1/4^
_refine_ls_extinction_method SHELXL
_refine_ls_goodness_of_fit_ref 0.921
_refine_ls_hydrogen_treatment mixed
_refine_ls_matrix_type full
_refine_ls_number_parameters 938
_refine_ls_number_reflns 8270
_refine_ls_number_restraints 115
_refine_ls_restrained_S_all 0.917
_refine_ls_R_factor_all 0.0641
_refine_ls_R_factor_gt 0.0525
_refine_ls_shift/su_max 0.001
_refine_ls_shift/su_mean 0.000
_refine_ls_structure_factor_coef Fsqd
_refine_ls_weighting_details 'calc w=1/[\s^2^(Fo^2^)+(0.0732P)^2^+56.4224P] where P=(Fo^2^+2Fc^2^)/3'
_refine_ls_weighting_scheme calc
_refine_ls_wR_factor_gt 0.1311
_refine_ls_wR_factor_ref 0.1391
_reflns_number_gt 7059
_reflns_number_total 8330
_reflns_threshold_expression >2\s(I)
_cod_data_source_file cg100831c_si_002.cif
_cod_data_source_block complex_2
_cod_original_cell_volume 11210(1)
_cod_original_sg_symbol_H-M 'C 2/c'
_cod_original_formula_sum 'C98 H114 N8 O51.31 S8 '
_cod_database_code 4501993

loop_
_symmetry_equiv_pos_as_xyz
'x, y, z'
'-x, y, -z+1/2'
'x+1/2, y+1/2, z'
'-x+1/2, y+1/2, -z+1/2'
'-x, -y, -z'
'x, -y, z-1/2'
'-x+1/2, -y+1/2, -z'
'x+1/2, -y+1/2, z-1/2'

loop_
_atom_site_label
_atom_site_type_symbol
_atom_site_fract_x
_atom_site_fract_y
_atom_site_fract_z
_atom_site_U_iso_or_equiv
_atom_site_adp_type
_atom_site_occupancy
_atom_site_symmetry_multiplicity
_atom_site_calc_flag
_atom_site_refinement_flags
_atom_site_disorder_assembly
_atom_site_disorder_group
S1 S 0.27796(4) 1.04928(4) 0.11316(3) 0.0289(2) Uani 1 1 d . . .
S2 S 0.07319(4) 0.72413(4) 0.09869(3) 0.0267(2) Uani 1 1 d . . .
S3 S 0.29493(4) 0.43251(4) 0.11651(3) 0.0244(2) Uani 1 1 d . . .
S4A S 0.5049(3) 0.7602(4) 0.08447(18) 0.0253(10) Uani 0.648(5) 1 d P A 1
O14A O 0.45023(16) 0.76538(19) 0.05199(12) 0.0301(10) Uani 0.648(5) 1 d P A 1
O15A O 0.53909(19) 0.69272(19) 0.07864(12) 0.0301(10) Uani 0.648(5) 1 d P A 1
O16A O 0.5419(2) 0.8258(2) 0.08388(13) 0.0256(10) Uani 0.648(5) 1 d P A 1
O1WA O 0.1159(4) 0.1082(4) 0.1356(3) 0.053(2) Uani 0.50 1 d P B 1
O2WA O 0.2987(4) 0.8039(5) 0.0106(3) 0.030(2) Uani 0.25 1 d P C 1
S4B S 0.5141(7) 0.7608(7) 0.0963(3) 0.029(2) Uani 0.352(5) 1 d P A 2
O14B O 0.5826(3) 0.7482(3) 0.1072(2) 0.0316(18) Uani 0.352(5) 1 d P A 2
O15B O 0.5060(5) 0.8347(4) 0.0773(3) 0.0298(19) Uani 0.352(5) 1 d P A 2
O16B O 0.4905(4) 0.7023(3) 0.0665(2) 0.031(2) Uani 0.352(5) 1 d P A 2
O3WB O 0.3903(3) 0.7777(4) 0.0249(2) 0.038(2) Uani 0.352(5) 1 d P A 2
O4WB O 0.2063(5) -0.1277(5) 0.0469(4) 0.080(3) Uani 0.352(5) 1 d P A 2
O1WB O 0.1105(3) 0.1367(4) 0.1520(2) 0.0292(14) Uani 0.50 1 d P D 2
O2WB O 0.2493(8) 0.8834(8) -0.0509(6) 0.069(5) Uani 0.20 1 d P E 2
O1 O 0.29775(10) 0.84238(12) 0.26994(7) 0.0303(5) Uani 1 1 d . . .
H1H H 0.3340 0.8245 0.2719 0.045 Uiso 1 1 calc R . .
O2 O 0.24388(16) 1.01122(14) 0.07650(10) 0.0614(9) Uani 1 1 d . . .
O3 O 0.24167(12) 1.11132(13) 0.13087(10) 0.0453(7) Uani 1 1 d . . .
O4 O 0.34009(11) 1.07141(14) 0.10133(8) 0.0371(6) Uani 1 1 d . . .
O5 O 0.20860(10) 0.74010(12) 0.27981(7) 0.0279(5) Uani 1 1 d . . .
H5H H 0.2330 0.7763 0.2808 0.042 Uiso 1 1 calc R . .
O6 O 0.11982(13) 0.73912(16) 0.06466(9) 0.0496(7) Uani 1 1 d . . .
O7 O 0.02325(12) 0.77809(13) 0.09846(9) 0.0392(6) Uani 1 1 d . . .
O8 O 0.04933(11) 0.64930(12) 0.09520(8) 0.0366(6) Uani 1 1 d . . .
O9 O 0.30785(11) 0.64859(13) 0.26838(8) 0.0288(5) Uani 1 1 d . . .
H9H H 0.2782(19) 0.666(2) 0.2738(14) 0.043 Uiso 1 1 d . . .
O10 O 0.35822(10) 0.40879(12) 0.10663(8) 0.0310(5) Uani 1 1 d . . .
O11 O 0.25688(11) 0.37197(13) 0.13371(8) 0.0384(6) Uani 1 1 d . . .
O12 O 0.26435(11) 0.46894(14) 0.07727(8) 0.0392(6) Uani 1 1 d . . .
O13 O 0.40007(10) 0.75212(12) 0.27498(7) 0.0277(5) Uani 1 1 d . . .
H13H H 0.3873 0.7098 0.2816 0.042 Uiso 1 1 calc R . .
C1 C 0.29389(14) 0.88939(16) 0.23306(10) 0.0231(7) Uani 1 1 d . . .
C2 C 0.34915(14) 0.91634(16) 0.21366(10) 0.0223(7) Uani 1 1 d . . .
C3 C 0.34352(14) 0.96416(16) 0.17634(10) 0.0239(7) Uani 1 1 d . . .
H3 H 0.3801 0.9824 0.1622 0.029 Uiso 1 1 calc R . .
C4 C 0.28496(14) 0.98573(16) 0.15937(11) 0.0245(7) Uani 1 1 d . . .
C5 C 0.23073(15) 0.95908(17) 0.17930(11) 0.0254(7) Uani 1 1 d . . .
H5 H 0.1909 0.9748 0.1678 0.030 Uiso 1 1 calc R . .
C6 C 0.23458(14) 0.90963(16) 0.21587(10) 0.0217(7) Uani 1 1 d . . .
C7 C 0.17525(14) 0.87838(16) 0.23592(11) 0.0242(7) Uani 1 1 d . . .
H7A H 0.1401 0.9128 0.2297 0.029 Uiso 1 1 calc R . .
H7B H 0.1808 0.8736 0.2699 0.029 Uiso 1 1 calc R . .
C8 C 0.17793(14) 0.73802(17) 0.23715(10) 0.0221(7) Uani 1 1 d . . .
C9 C 0.15918(13) 0.80356(16) 0.21525(10) 0.0219(7) Uani 1 1 d . . .
C10 C 0.12579(14) 0.79858(17) 0.17335(10) 0.0231(7) Uani 1 1 d . . .
H10 H 0.1121 0.8422 0.1581 0.028 Uiso 1 1 calc R . .
C11 C 0.11216(14) 0.73070(17) 0.15343(11) 0.0234(7) Uani 1 1 d . . .
C12 C 0.13170(14) 0.66685(17) 0.17564(11) 0.0244(7) Uani 1 1 d . . .
H12 H 0.1226 0.6206 0.1618 0.029 Uiso 1 1 calc R . .
C13 C 0.16437(13) 0.66936(17) 0.21776(11) 0.0234(7) Uani 1 1 d . . .
C14 C 0.18636(14) 0.59772(17) 0.23985(11) 0.0261(7) Uani 1 1 d . . .
H14A H 0.1936 0.6052 0.2735 0.031 Uiso 1 1 calc R . .
H14B H 0.1534 0.5599 0.2356 0.031 Uiso 1 1 calc R . .
C15 C 0.30458(14) 0.59910(16) 0.23277(10) 0.0210(7) Uani 1 1 d . . .
C16 C 0.24634(14) 0.57115(16) 0.21833(10) 0.0224(7) Uani 1 1 d . . .
C17 C 0.24469(14) 0.52010(16) 0.18243(10) 0.0225(7) Uani 1 1 d . . .
H17 H 0.2057 0.5002 0.1720 0.027 Uiso 1 1 calc R . .
C18 C 0.29992(14) 0.49804(16) 0.16175(10) 0.0220(7) Uani 1 1 d . . .
C19 C 0.35744(14) 0.52629(16) 0.17704(10) 0.0220(7) Uani 1 1 d . . .
H19 H 0.3949 0.5102 0.1631 0.026 Uiso 1 1 calc R . .
C20 C 0.36035(14) 0.57779(16) 0.21253(10) 0.0211(6) Uani 1 1 d . . .
C21 C 0.42287(14) 0.61028(16) 0.22900(11) 0.0231(7) Uani 1 1 d . . .
H21A H 0.4570 0.5762 0.2207 0.028 Uiso 1 1 calc R . .
H21B H 0.4231 0.6147 0.2632 0.028 Uiso 1 1 calc R . .
C22 C 0.42251(14) 0.75199(17) 0.23073(11) 0.0233(7) Uani 1 1 d . A .
C23 C 0.43588(13) 0.68581(16) 0.20807(10) 0.0215(7) Uani 1 1 d . . .
C24 C 0.46138(13) 0.68951(17) 0.16449(11) 0.0237(7) Uani 1 1 d . A .
H24 H 0.4706 0.6452 0.1486 0.028 Uiso 1 1 calc R . .
C25 C 0.47379(14) 0.75645(17) 0.14343(11) 0.0246(7) Uani 1 1 d . . .
C26 C 0.45929(14) 0.82140(17) 0.16629(11) 0.0253(7) Uani 1 1 d . A .
H26 H 0.4676 0.8673 0.1519 0.030 Uiso 1 1 calc R . .
C27 C 0.43300(13) 0.82024(16) 0.20965(11) 0.0227(7) Uani 1 1 d . . .
C28 C 0.41333(14) 0.89222(17) 0.23176(11) 0.0254(7) Uani 1 1 d . A .
H28A H 0.4445 0.9308 0.2249 0.031 Uiso 1 1 calc R . .
H28B H 0.4123 0.8861 0.2658 0.031 Uiso 1 1 calc R . .
N1X N -0.09670(13) 0.71230(16) 0.15145(10) 0.0296(7) Uani 1 1 d . . .
H11X H -0.1256(18) 0.712(2) 0.1302(13) 0.035 Uiso 1 1 d . . .
C1X C -0.08510(15) 0.77619(19) 0.17267(11) 0.0291(8) Uani 1 1 d . . .
H1X H -0.1038 0.8200 0.1610 0.035 Uiso 1 1 calc R . .
C2X C -0.04637(14) 0.77897(17) 0.21116(11) 0.0243(7) Uani 1 1 d . . .
H2X H -0.0378 0.8246 0.2260 0.029 Uiso 1 1 calc R . .
C3X C -0.01977(14) 0.71448(16) 0.22839(10) 0.0222(7) Uani 1 1 d . . .
C4X C -0.03026(15) 0.64941(17) 0.20356(11) 0.0290(7) Uani 1 1 d . . .
H4X H -0.0103 0.6051 0.2132 0.035 Uiso 1 1 calc R . .
C5X C -0.06937(16) 0.64981(19) 0.16535(11) 0.0318(8) Uani 1 1 d . . .
H5X H -0.0771 0.6056 0.1487 0.038 Uiso 1 1 calc R . .
N1Z N 0.14242(14) 0.7851(2) 0.50213(10) 0.0396(8) Uani 1 1 d . . .
H11Z H 0.1533(19) 0.834(2) 0.5026(14) 0.048 Uiso 1 1 d . . .
N2Z N 0.07747(16) 0.4121(2) 0.47994(11) 0.0475(9) Uani 1 1 d . . .
H12Z H 0.076(2) 0.368(3) 0.4762(16) 0.057 Uiso 1 1 d . . .
C1Z C 0.09171(17) 0.7643(2) 0.47753(12) 0.0440(10) Uani 1 1 d . . .
H1Z H 0.0664 0.8001 0.4621 0.053 Uiso 1 1 calc R . .
C2Z C 0.07608(17) 0.6909(2) 0.47444(12) 0.0429(10) Uani 1 1 d . . .
H2Z H 0.0398 0.6762 0.4572 0.051 Uiso 1 1 calc R . .
C3Z C 0.11349(15) 0.6382(2) 0.49661(11) 0.0386(9) Uani 1 1 d . . .
C4Z C 0.16577(16) 0.6627(2) 0.52197(12) 0.0394(9) Uani 1 1 d . . .
H4Z H 0.1922 0.6283 0.5377 0.047 Uiso 1 1 calc R . .
C5Z C 0.17909(16) 0.7363(2) 0.52430(12) 0.0404(9) Uani 1 1 d . . .
H5Z H 0.2146 0.7528 0.5418 0.048 Uiso 1 1 calc R . .
C6Z C 0.04758(17) 0.4597(2) 0.45236(12) 0.0428(10) Uani 1 1 d . . .
H6Z H 0.0198 0.4425 0.4286 0.051 Uiso 1 1 calc R . .
C7Z C 0.05687(16) 0.5333(3) 0.45828(12) 0.0426(10) Uani 1 1 d . . .
H7Z H 0.0347 0.5673 0.4390 0.051 Uiso 1 1 calc R . .
C8Z C 0.09883(16) 0.5593(2) 0.49252(11) 0.0401(9) Uani 1 1 d . . .
C9Z C 0.12726(18) 0.5073(3) 0.52176(13) 0.0481(11) Uani 1 1 d . . .
H9Z H 0.1542 0.5229 0.5465 0.058 Uiso 1 1 calc R . .
C10Z C 0.11628(19) 0.4340(3) 0.51468(14) 0.0502(10) Uani 1 1 d . . .
H10Z H 0.1360 0.3986 0.5343 0.060 Uiso 1 1 calc R . .
N1Y N -0.0860(5) 1.0763(8) -0.0285(5) 0.057(3) Uani 0.50 1 d PU F -1
H11Y H -0.1197 1.1035 -0.0329 0.068 Uiso 0.50 1 calc PR F -1
N2Y N 0.1865(5) 0.8717(5) -0.0016(5) 0.102(3) Uani 0.50 1 d PU F -1
H12Y H 0.2201 0.8440 0.0017 0.122 Uiso 0.50 1 calc PR F -1
C1Y C -0.0830(4) 1.0115(5) -0.0507(3) 0.0488(17) Uani 0.50 1 d PU F -1
H1Y H -0.1154 0.9960 -0.0716 0.059 Uiso 0.50 1 calc PR F -1
C2Y C -0.0316(4) 0.9688(4) -0.0422(3) 0.0429(16) Uani 0.50 1 d PU F -1
H2Y H -0.0294 0.9214 -0.0558 0.051 Uiso 0.50 1 calc PR F -1
C3Y C 0.0177(4) 0.9931(4) -0.0140(3) 0.0435(15) Uani 0.50 1 d PU F -1
C4Y C 0.0101(4) 1.0605(5) 0.0087(3) 0.0486(18) Uani 0.50 1 d PU F -1
H4Y H 0.0410 1.0772 0.0305 0.058 Uiso 0.50 1 calc PR F -1
C5Y C -0.0409(4) 1.1015(5) -0.0004(3) 0.058(2) Uani 0.50 1 d PU F -1
H5Y H -0.0447 1.1487 0.0133 0.069 Uiso 0.50 1 calc PR F -1
C6Y C 0.1633(5) 0.8863(6) -0.0453(5) 0.087(3) Uani 0.50 1 d PU F -1
H6Y H 0.1852 0.8720 -0.0721 0.105 Uiso 0.50 1 calc PR F -1
C7Y C 0.1060(5) 0.9232(5) -0.0488(4) 0.070(2) Uani 0.50 1 d PU F -1
H7Y H 0.0870 0.9310 -0.0785 0.084 Uiso 0.50 1 calc PR F -1
C8Y C 0.0749(4) 0.9497(4) -0.0080(3) 0.0487(16) Uani 0.50 1 d PU F -1
C9Y C 0.1051(8) 0.9355(11) 0.0345(7) 0.070(3) Uani 0.50 1 d PU F -1
H9Y H 0.0869 0.9522 0.0623 0.084 Uiso 0.50 1 calc PR F -1
C10Y C 0.1594(6) 0.8986(6) 0.0367(5) 0.085(3) Uani 0.50 1 d PU F -1
H10Y H 0.1795 0.8912 0.0660 0.102 Uiso 0.50 1 calc PR F -1
C1S C 0.2083(3) 0.2544(4) 0.36922(17) 0.098(2) Uani 1 1 d D . .
H1SA H 0.1624 0.2547 0.3693 0.147 Uiso 0.849(16) 1 calc PR G 1
H2SA H 0.2227 0.2099 0.3535 0.147 Uiso 0.849(16) 1 calc PR G 1
H3SA H 0.2232 0.2979 0.3528 0.147 Uiso 0.849(16) 1 calc PR G 1
H1SB H 0.1800 0.2779 0.3475 0.147 Uiso 0.151(16) 1 d PR G 2
H2SB H 0.2193 0.2066 0.3578 0.147 Uiso 0.151(16) 1 d PR G 2
H3SB H 0.2454 0.2837 0.3731 0.147 Uiso 0.151(16) 1 d PR G 2
O1SA O 0.2320(4) 0.2551(3) 0.41531(19) 0.117(3) Uani 0.849(16) 1 d PD G 1
H4SA H 0.2170 0.2911 0.4295 0.175 Uiso 0.849(16) 1 calc PR G 1
O1SB O 0.179(2) 0.244(2) 0.4125(9) 0.108(16) Uani 0.151(16) 1 d PDU G 2
H4SB H 0.1422 0.2587 0.4107 0.162 Uiso 0.151(16) 1 calc PR G 2
O6W O 0.20201(11) 0.73736(13) 0.40211(8) 0.0283(5) Uani 1 1 d . . .
H1W H 0.2214(17) 0.700(2) 0.3900(12) 0.034 Uiso 1 1 d . . .
H2W H 0.2141(18) 0.773(2) 0.3892(13) 0.034 Uiso 1 1 d . . .
O7W O 0.02843(13) 0.51072(15) 0.14663(10) 0.0424(6) Uani 1 1 d . . .
H3W H 0.0408(19) 0.550(2) 0.1296(14) 0.051 Uiso 1 1 d . . .
H4W H 0.061(2) 0.479(2) 0.1427(14) 0.051 Uiso 1 1 d . . .
O8W O 0.12256(14) 0.40070(17) 0.14114(12) 0.0540(8) Uani 1 1 d . . .
H5W H 0.160(2) 0.388(3) 0.1430(16) 0.065 Uiso 1 1 d . . .
H6W H 0.100(2) 0.370(3) 0.1285(17) 0.065 Uiso 1 1 d . . .
O9W O 0.18207(14) 0.07812(17) 0.00492(10) 0.0499(7) Uani 1 1 d . . .
H7W H 0.194(2) 0.063(3) -0.0202(17) 0.060 Uiso 1 1 d . . .
H8W H 0.206(2) 0.066(2) 0.0270(17) 0.060 Uiso 1 1 d . . .
O10W O 0.05511(16) -0.00300(17) 0.17464(12) 0.0576(8) Uani 1 1 d . . .
H9W H 0.031(2) -0.023(3) 0.1497(17) 0.069 Uiso 1 1 d . . .
H10W H 0.071(2) 0.034(3) 0.1652(17) 0.069 Uiso 1 1 d . . .
O11W O 0.01278(15) 0.92169(18) 0.39192(15) 0.0743(12) Uani 1 1 d . . .
H11W H 0.050(3) 0.918(3) 0.392(2) 0.089 Uiso 1 1 d . . .
H12W H 0.001(3) 0.875(3) 0.3952(19) 0.089 Uiso 1 1 d . . .
O12W O 0.0000 0.9333(2) 0.2500 0.0510(11) Uani 1 2 d S . .
H13W H 0.017(2) 0.958(3) 0.2297(15) 0.061 Uiso 1 1 d . . .

loop_
_atom_site_aniso_label
_atom_site_aniso_U_11
_atom_site_aniso_U_22
_atom_site_aniso_U_33
_atom_site_aniso_U_23
_atom_site_aniso_U_13
_atom_site_aniso_U_12
S1 0.0326(5) 0.0230(4) 0.0309(5) 0.0002(3) -0.0047(4) -0.0029(3)
S2 0.0248(4) 0.0258(4) 0.0293(4) -0.0005(3) -0.0010(3) 0.0003(3)
S3 0.0221(4) 0.0243(4) 0.0269(4) -0.0026(3) -0.0020(3) 0.0015(3)
S4A 0.0265(13) 0.0312(15) 0.018(2) 0.0003(16) 0.0052(16) 0.0031(9)
O14A 0.028(2) 0.034(2) 0.028(2) -0.0002(15) -0.0077(15) 0.0023(15)
O15A 0.029(2) 0.035(2) 0.0265(19) -0.0033(15) 0.0001(16) 0.0089(17)
O16A 0.021(2) 0.034(2) 0.022(2) 0.0017(15) 0.0025(18) -0.001(2)
O1WA 0.047(4) 0.032(4) 0.078(6) 0.007(3) -0.004(4) 0.001(3)
O2WA 0.019(5) 0.019(4) 0.052(6) 0.006(4) -0.005(4) 0.001(4)
S4B 0.052(5) 0.014(2) 0.022(5) 0.001(3) 0.013(3) 0.002(3)
O14B 0.022(4) 0.032(4) 0.042(4) 0.000(3) 0.013(3) 0.002(3)
O15B 0.043(5) 0.015(4) 0.032(4) 0.006(3) 0.008(4) 0.005(4)
O16B 0.047(5) 0.019(4) 0.027(4) -0.014(3) 0.010(3) -0.008(3)
O3WB 0.050(5) 0.034(4) 0.031(4) -0.007(3) -0.011(3) -0.003(3)
O4WB 0.061(6) 0.048(6) 0.129(10) 0.017(6) -0.017(6) 0.002(5)
O1WB 0.025(3) 0.036(4) 0.026(3) -0.002(2) -0.001(2) -0.001(3)
O2WB 0.073(11) 0.058(9) 0.075(11) -0.021(8) -0.050(9) 0.029(8)
O1 0.0294(13) 0.0338(13) 0.0274(12) 0.0002(10) -0.0038(10) 0.0079(10)
O2 0.099(2) 0.0345(15) 0.0483(17) 0.0107(12) -0.0425(16) -0.0181(15)
O3 0.0431(15) 0.0263(13) 0.0673(18) 0.0129(12) 0.0189(13) 0.0052(11)
O4 0.0330(13) 0.0480(15) 0.0305(13) 0.0072(11) 0.0069(10) -0.0001(11)
O5 0.0292(13) 0.0315(13) 0.0230(12) -0.0017(9) 0.0013(9) -0.0014(10)
O6 0.0468(16) 0.0676(19) 0.0348(15) -0.0047(13) 0.0109(12) -0.0118(14)
O7 0.0395(15) 0.0360(14) 0.0416(14) -0.0043(11) -0.0138(11) 0.0116(11)
O8 0.0429(15) 0.0288(13) 0.0374(13) -0.0016(10) -0.0138(11) -0.0046(11)
O9 0.0275(13) 0.0305(13) 0.0284(12) -0.0041(10) 0.0005(10) 0.0020(10)
O10 0.0268(12) 0.0315(12) 0.0346(13) -0.0038(10) -0.0001(10) 0.0044(10)
O11 0.0392(14) 0.0298(13) 0.0466(15) -0.0111(11) 0.0126(11) -0.0088(11)
O12 0.0405(14) 0.0437(14) 0.0328(13) -0.0073(11) -0.0110(11) 0.0125(12)
O13 0.0287(13) 0.0287(12) 0.0258(12) 0.0017(9) -0.0007(10) 0.0007(10)
C1 0.0234(17) 0.0226(16) 0.0233(16) -0.0073(13) -0.0020(13) 0.0011(13)
C2 0.0214(16) 0.0195(15) 0.0258(16) -0.0082(13) -0.0014(13) 0.0009(13)
C3 0.0233(17) 0.0210(16) 0.0276(17) -0.0063(13) 0.0029(13) -0.0033(13)
C4 0.0256(17) 0.0214(16) 0.0264(17) -0.0054(13) -0.0017(13) -0.0010(13)
C5 0.0226(17) 0.0226(16) 0.0307(17) -0.0069(13) -0.0038(13) 0.0026(13)
C6 0.0223(16) 0.0210(15) 0.0220(16) -0.0076(12) 0.0015(12) -0.0003(13)
C7 0.0215(16) 0.0229(16) 0.0284(17) -0.0048(13) 0.0036(13) 0.0038(13)
C8 0.0157(15) 0.0286(17) 0.0223(16) -0.0012(13) 0.0082(13) 0.0005(13)
C9 0.0144(15) 0.0237(16) 0.0278(17) -0.0019(13) 0.0063(12) 0.0005(12)
C10 0.0179(16) 0.0232(16) 0.0284(17) 0.0024(13) 0.0041(13) 0.0028(12)
C11 0.0162(16) 0.0234(16) 0.0308(18) -0.0003(13) 0.0026(13) -0.0005(12)
C12 0.0186(16) 0.0234(16) 0.0314(18) -0.0015(13) 0.0039(13) -0.0033(13)
C13 0.0157(15) 0.0250(16) 0.0299(17) 0.0021(13) 0.0074(13) 0.0003(13)
C14 0.0243(17) 0.0235(16) 0.0308(17) 0.0039(13) 0.0053(14) -0.0017(13)
C15 0.0264(17) 0.0179(15) 0.0186(15) 0.0037(12) 0.0005(12) -0.0014(13)
C16 0.0214(16) 0.0176(15) 0.0281(17) 0.0105(13) 0.0018(13) 0.0015(12)
C17 0.0198(16) 0.0200(16) 0.0276(17) 0.0051(13) -0.0022(13) -0.0010(12)
C18 0.0238(17) 0.0190(15) 0.0231(16) 0.0043(12) -0.0007(13) -0.0002(13)
C19 0.0214(16) 0.0209(15) 0.0239(16) 0.0053(13) 0.0017(13) 0.0031(13)
C20 0.0214(16) 0.0192(15) 0.0226(16) 0.0064(12) -0.0008(12) -0.0003(12)
C21 0.0212(16) 0.0219(16) 0.0258(16) 0.0006(13) -0.0036(13) 0.0047(13)
C22 0.0151(16) 0.0264(17) 0.0281(17) -0.0023(13) -0.0061(13) 0.0014(12)
C23 0.0118(15) 0.0232(16) 0.0292(17) -0.0009(13) -0.0058(12) 0.0008(12)
C24 0.0180(16) 0.0194(16) 0.0338(18) -0.0036(13) -0.0002(13) 0.0017(12)
C25 0.0162(16) 0.0243(17) 0.0333(18) -0.0018(14) 0.0018(13) 0.0012(13)
C26 0.0171(16) 0.0225(16) 0.0365(19) 0.0020(14) -0.0001(13) -0.0008(13)
C27 0.0129(15) 0.0212(16) 0.0339(18) -0.0036(13) -0.0025(13) -0.0003(12)
C28 0.0217(16) 0.0223(16) 0.0321(18) -0.0056(13) -0.0039(13) -0.0029(13)
N1X 0.0228(15) 0.0418(18) 0.0242(15) 0.0003(13) 0.0009(12) -0.0066(13)
C1X 0.0245(17) 0.0340(19) 0.0293(18) 0.0062(15) 0.0091(14) 0.0016(14)
C2X 0.0208(16) 0.0264(17) 0.0260(17) -0.0007(13) 0.0048(13) -0.0016(13)
C3X 0.0177(16) 0.0238(16) 0.0252(16) 0.0016(13) 0.0061(12) -0.0003(12)
C4X 0.0325(19) 0.0225(17) 0.0322(18) -0.0004(14) 0.0035(15) -0.0012(14)
C5X 0.035(2) 0.0305(19) 0.0304(18) -0.0020(14) 0.0031(15) -0.0059(15)
N1Z 0.0277(17) 0.067(2) 0.0246(15) -0.0009(15) 0.0008(13) -0.0069(16)
N2Z 0.0366(18) 0.070(2) 0.0362(18) -0.0079(18) 0.0055(15) -0.0007(19)
C1Z 0.029(2) 0.077(3) 0.0263(19) 0.0076(18) -0.0046(16) -0.0063(19)
C2Z 0.0260(19) 0.075(3) 0.0273(19) 0.0115(18) -0.0070(15) -0.0154(19)
C3Z 0.0218(18) 0.075(3) 0.0190(17) 0.0086(17) 0.0020(14) -0.0112(18)
C4Z 0.0217(18) 0.072(3) 0.0248(18) 0.0025(18) 0.0013(14) -0.0026(18)
C5Z 0.0222(18) 0.076(3) 0.0231(18) -0.0022(18) -0.0031(15) -0.0034(18)
C6Z 0.0272(19) 0.075(3) 0.0265(19) -0.0065(19) 0.0022(15) -0.0027(19)
C7Z 0.0234(19) 0.082(3) 0.0221(18) 0.0028(18) 0.0040(14) -0.0067(19)
C8Z 0.0237(18) 0.076(3) 0.0205(17) 0.0082(17) 0.0028(14) -0.0121(18)
C9Z 0.033(2) 0.079(3) 0.032(2) 0.012(2) -0.0072(16) -0.016(2)
C10Z 0.040(2) 0.070(3) 0.041(2) 0.006(2) -0.0019(18) -0.008(2)
N1Y 0.051(6) 0.056(5) 0.064(6) -0.020(4) 0.004(4) -0.003(5)
N2Y 0.087(6) 0.062(6) 0.154(8) -0.008(6) -0.035(5) 0.008(5)
C1Y 0.047(4) 0.046(4) 0.054(5) -0.010(3) 0.007(3) -0.012(3)
C2Y 0.050(4) 0.029(3) 0.049(4) -0.001(3) -0.004(3) -0.015(3)
C3Y 0.049(4) 0.043(4) 0.039(4) -0.006(3) 0.004(3) -0.015(3)
C4Y 0.049(4) 0.045(4) 0.052(5) -0.012(3) 0.004(4) -0.019(3)
C5Y 0.047(4) 0.056(5) 0.071(5) -0.031(4) 0.015(4) -0.013(3)
C6Y 0.067(6) 0.060(6) 0.134(7) 0.001(6) -0.004(5) 0.009(4)
C7Y 0.070(5) 0.055(5) 0.084(5) -0.012(5) 0.000(4) 0.010(4)
C8Y 0.052(4) 0.033(4) 0.060(5) 0.003(3) -0.012(3) -0.021(3)
C9Y 0.063(7) 0.069(8) 0.076(5) 0.020(6) -0.023(5) -0.026(5)
C10Y 0.071(6) 0.058(6) 0.123(6) 0.026(5) -0.037(5) -0.022(4)
C1S 0.076(4) 0.156(6) 0.062(4) 0.024(4) -0.006(3) -0.009(4)
O1SA 0.144(8) 0.097(4) 0.106(4) 0.022(3) -0.069(4) -0.040(4)
O1SB 0.11(2) 0.12(2) 0.095(19) -0.002(14) -0.004(15) 0.013(16)
O6W 0.0322(13) 0.0218(12) 0.0307(13) -0.0023(10) -0.0020(10) 0.0003(10)
O7W 0.0393(15) 0.0317(14) 0.0561(17) 0.0009(12) 0.0005(13) -0.0012(12)
O8W 0.0302(15) 0.0522(18) 0.079(2) -0.0213(15) -0.0103(15) -0.0001(13)
O9W 0.0572(19) 0.0644(19) 0.0277(14) 0.0089(13) -0.0072(13) 0.0041(15)
O10W 0.065(2) 0.0448(18) 0.063(2) 0.0001(15) -0.0027(16) -0.0141(15)
O11W 0.0303(16) 0.0466(18) 0.146(3) 0.039(2) -0.0024(19) 0.0027(15)
O12W 0.075(3) 0.024(2) 0.055(3) 0.000 -0.001(2) 0.000

loop_
_atom_type_symbol
_atom_type_description
_atom_type_scat_dispersion_real
_atom_type_scat_dispersion_imag
_atom_type_scat_source
C C 0.0033 0.0016 'International Tables Vol C Tables 4.2.6.8 and 6.1.1.4'
H H 0.0000 0.0000 'International Tables Vol C Tables 4.2.6.8 and 6.1.1.4'
O O 0.0106 0.0060 'International Tables Vol C Tables 4.2.6.8 and 6.1.1.4'
S S 0.1246 0.1234 'International Tables Vol C Tables 4.2.6.8 and 6.1.1.4'
N N 0.0061 0.0033 'International Tables Vol C Tables 4.2.6.8 and 6.1.1.4'

loop_
_geom_angle_atom_site_label_1
_geom_angle_atom_site_label_2
_geom_angle_atom_site_label_3
_geom_angle
_geom_angle_site_symmetry_3
O4 S1 O2 114.34(18) .
O4 S1 O3 111.49(15) .
O2 S1 O3 111.22(18) .
O4 S1 C4 107.48(14) .
O2 S1 C4 105.72(15) .
O3 S1 C4 105.99(15) .
O6 S2 O7 112.92(17) .
O6 S2 O8 112.09(16) .
O7 S2 O8 112.09(15) .
O6 S2 C11 106.10(15) .
O7 S2 C11 106.77(14) .
O8 S2 C11 106.31(14) .
O12 S3 O10 112.65(14) .
O12 S3 O11 111.38(15) .
O10 S3 O11 111.72(14) .
O12 S3 C18 106.63(14) .
O10 S3 C18 107.74(14) .
O11 S3 C18 106.30(14) .
O16A S4A O15A 115.3(5) .
O16A S4A O14A 111.5(5) .
O15A S4A O14A 111.9(5) .
O16A S4A C25 104.7(4) .
O15A S4A C25 105.7(4) .
O14A S4A C25 106.8(4) .
O16B S4B O15B 114.6(9) .
O16B S4B O14B 109.5(10) .
O15B S4B O14B 108.9(10) .
O16B S4B C25 106.0(9) .
O15B S4B C25 107.3(9) .
O14B S4B C25 110.4(6) .
C1 O1 H1H 109.5 .
C8 O5 H5H 109.5 .
C15 O9 H9H 115(3) .
C22 O13 H13H 109.5 .
O1 C1 C6 118.6(3) .
O1 C1 C2 119.5(3) .
C6 C1 C2 121.9(3) .
C3 C2 C1 118.0(3) .
C3 C2 C28 120.6(3) .
C1 C2 C28 121.4(3) .
C2 C3 C4 120.8(3) .
C2 C3 H3 119.6 .
C4 C3 H3 119.6 .
C3 C4 C5 120.5(3) .
C3 C4 S1 120.6(2) .
C5 C4 S1 118.9(2) .
C6 C5 C4 120.3(3) .
C6 C5 H5 119.8 .
C4 C5 H5 119.8 .
C5 C6 C1 118.5(3) .
C5 C6 C7 119.9(3) .
C1 C6 C7 121.6(3) .
C6 C7 C9 111.6(2) .
C6 C7 H7A 109.3 .
C9 C7 H7A 109.3 .
C6 C7 H7B 109.3 .
C9 C7 H7B 109.3 .
H7A C7 H7B 108.0 .
O5 C8 C13 118.1(3) .
O5 C8 C9 120.2(3) .
C13 C8 C9 121.7(3) .
C10 C9 C8 118.1(3) .
C10 C9 C7 120.3(3) .
C8 C9 C7 121.6(3) .
C11 C10 C9 121.0(3) .
C11 C10 H10 119.5 .
C9 C10 H10 119.5 .
C12 C11 C10 119.7(3) .
C12 C11 S2 119.1(2) .
C10 C11 S2 121.2(2) .
C11 C12 C13 121.1(3) .
C11 C12 H12 119.4 .
C13 C12 H12 119.4 .
C12 C13 C8 118.4(3) .
C12 C13 C14 118.9(3) .
C8 C13 C14 122.6(3) .
C16 C14 C13 110.9(2) .
C16 C14 H14A 109.5 .
C13 C14 H14A 109.5 .
C16 C14 H14B 109.5 .
C13 C14 H14B 109.5 .
H14A C14 H14B 108.0 .
O9 C15 C20 118.0(3) .
O9 C15 C16 119.5(3) .
C20 C15 C16 122.5(3) .
C17 C16 C15 118.1(3) .
C17 C16 C14 120.7(3) .
C15 C16 C14 121.1(3) .
C16 C17 C18 120.3(3) .
C16 C17 H17 119.8 .
C18 C17 H17 119.8 .
C17 C18 C19 120.5(3) .
C17 C18 S3 118.3(2) .
C19 C18 S3 121.3(2) .
C20 C19 C18 120.4(3) .
C20 C19 H19 119.8 .
C18 C19 H19 119.8 .
C19 C20 C15 118.2(3) .
C19 C20 C21 121.0(3) .
C15 C20 C21 120.8(3) .
C20 C21 C23 113.0(2) .
C20 C21 H21A 109.0 .
C23 C21 H21A 109.0 .
C20 C21 H21B 109.0 .
C23 C21 H21B 109.0 .
H21A C21 H21B 107.8 .
O13 C22 C23 120.9(3) .
O13 C22 C27 117.6(3) .
C23 C22 C27 121.4(3) .
C24 C23 C22 118.1(3) .
C24 C23 C21 118.8(3) .
C22 C23 C21 123.1(3) .
C23 C24 C25 121.6(3) .
C23 C24 H24 119.2 .
C25 C24 H24 119.2 .
C24 C25 C26 119.3(3) .
C24 C25 S4B 121.2(5) .
C26 C25 S4B 118.9(5) .
C24 C25 S4A 120.9(3) .
C26 C25 S4A 119.7(3) .
S4B C25 S4A 10.8(6) .
C27 C26 C25 121.0(3) .
C27 C26 H26 119.5 .
C25 C26 H26 119.5 .
C26 C27 C22 118.6(3) .
C26 C27 C28 119.3(3) .
C22 C27 C28 122.1(3) .
C27 C28 C2 111.1(2) .
C27 C28 H28A 109.4 .
C2 C28 H28A 109.4 .
C27 C28 H28B 109.4 .
C2 C28 H28B 109.4 .
H28A C28 H28B 108.0 .
C1X N1X C5X 121.9(3) .
C1X N1X H11X 117(3) .
C5X N1X H11X 121(3) .
N1X C1X C2X 120.4(3) .
N1X C1X H1X 119.8 .
C2X C1X H1X 119.8 .
C1X C2X C3X 119.5(3) .
C1X C2X H2X 120.2 .
C3X C2X H2X 120.2 .
C2X C3X C4X 118.1(3) .
C2X C3X C3X 121.23(19) 2
C4X C3X C3X 120.65(19) 2
C5X C4X C3X 119.7(3) .
C5X C4X H4X 120.1 .
C3X C4X H4X 120.1 .
N1X C5X C4X 120.1(3) .
N1X C5X H5X 120.0 .
C4X C5X H5X 120.0 .
C1Z N1Z C5Z 121.7(4) .
C1Z N1Z H11Z 119(3) .
C5Z N1Z H11Z 119(3) .
C6Z N2Z C10Z 122.1(4) .
C6Z N2Z H12Z 123(3) .
C10Z N2Z H12Z 115(3) .
N1Z C1Z C2Z 120.0(4) .
N1Z C1Z H1Z 120.0 .
C2Z C1Z H1Z 120.0 .
C1Z C2Z C3Z 120.1(3) .
C1Z C2Z H2Z 120.0 .
C3Z C2Z H2Z 120.0 .
C2Z C3Z C4Z 117.7(4) .
C2Z C3Z C8Z 121.0(3) .
C4Z C3Z C8Z 121.3(3) .
C5Z C4Z C3Z 120.0(4) .
C5Z C4Z H4Z 120.0 .
C3Z C4Z H4Z 120.0 .
N1Z C5Z C4Z 120.4(3) .
N1Z C5Z H5Z 119.8 .
C4Z C5Z H5Z 119.8 .
N2Z C6Z C7Z 119.9(4) .
N2Z C6Z H6Z 120.1 .
C7Z C6Z H6Z 120.1 .
C6Z C7Z C8Z 120.6(4) .
C6Z C7Z H7Z 119.7 .
C8Z C7Z H7Z 119.7 .
C9Z C8Z C7Z 117.4(4) .
C9Z C8Z C3Z 121.5(3) .
C7Z C8Z C3Z 121.1(4) .
C10Z C9Z C8Z 119.9(4) .
C10Z C9Z H9Z 120.0 .
C8Z C9Z H9Z 120.0 .
N2Z C10Z C9Z 120.0(4) .
N2Z C10Z H10Z 120.0 .
C9Z C10Z H10Z 120.0 .
C5Y N1Y C1Y 123.6(11) .
C5Y N1Y H11Y 118.2 .
C1Y N1Y H11Y 118.2 .
C10Y N2Y C6Y 122.0(11) .
C10Y N2Y H12Y 119.0 .
C6Y N2Y H12Y 119.0 .
N1Y C1Y C2Y 117.4(9) .
N1Y C1Y H1Y 121.3 .
C2Y C1Y H1Y 121.3 .
C1Y C2Y C3Y 121.5(8) .
C1Y C2Y H2Y 119.3 .
C3Y C2Y H2Y 119.3 .
C2Y C3Y C4Y 117.3(8) .
C2Y C3Y C8Y 121.2(7) .
C4Y C3Y C8Y 121.5(7) .
C5Y C4Y C3Y 119.8(8) .
C5Y C4Y H4Y 120.1 .
C3Y C4Y H4Y 120.1 .
N1Y C5Y C4Y 120.2(9) .
N1Y C5Y H5Y 119.9 .
C4Y C5Y H5Y 119.9 .
N2Y C6Y C7Y 117.2(12) .
N2Y C6Y H6Y 121.4 .
C7Y C6Y H6Y 121.4 .
C6Y C7Y C8Y 121.3(11) .
C6Y C7Y H7Y 119.4 .
C8Y C7Y H7Y 119.4 .
C9Y C8Y C7Y 116.2(12) .
C9Y C8Y C3Y 124.8(12) .
C7Y C8Y C3Y 118.8(8) .
C10Y C9Y C8Y 120.9(19) .
C10Y C9Y H9Y 119.5 .
C8Y C9Y H9Y 119.5 .
C9Y C10Y N2Y 122.1(14) .
C9Y C10Y H10Y 118.9 .
N2Y C10Y H10Y 118.9 .
O1SA C1S O1SB 47.7(18) .
O1SA C1S H1SA 109.5 .
O1SB C1S H1SA 62.7 .
O1SA C1S H2SA 109.5 .
O1SB C1S H2SA 116.2 .
H1SA C1S H2SA 109.5 .
O1SA C1S H3SA 109.5 .
O1SB C1S H3SA 133.6 .
H1SA C1S H3SA 109.5 .
H2SA C1S H3SA 109.5 .
O1SA C1S H1SB 144.7 .
O1SB C1S H1SB 110.8 .
H1SA C1S H1SB 52.1 .
H2SA C1S H1SB 105.4 .
H3SA C1S H1SB 62.1 .
O1SA C1S H2SB 104.3 .
O1SB C1S H2SB 107.1 .
H1SA C1S H2SB 105.1 .
H2SA C1S H2SB 9.2 .
H3SA C1S H2SB 118.6 .
H1SB C1S H2SB 109.5 .
O1SA C1S H3SB 66.9 .
O1SB C1S H3SB 110.5 .
H1SA C1S H3SB 145.0 .
H2SA C1S H3SB 104.1 .
H3SA C1S H3SB 47.9 .
H1SB C1S H3SB 109.5 .
H2SB C1S H3SB 109.5 .
C1S O1SA H3SB 40.4 .
C1S O1SA H4SA 109.5 .
H3SB O1SA H4SA 103.2 .
C1S O1SB H4SB 109.5 .
H1W O6W H2W 107(4) .
H3W O7W H4W 101(4) .
H5W O8W H6W 113(5) .
H7W O9W H8W 112(5) .
H9W O10W H10W 106(5) .
H11W O11W H12W 103(5) .

loop_
_geom_bond_atom_site_label_1
_geom_bond_atom_site_label_2
_geom_bond_distance
_geom_bond_site_symmetry_2
S1 O4 1.436(2) .
S1 O2 1.446(3) .
S1 O3 1.468(3) .
S1 C4 1.769(3) .
S2 O6 1.441(3) .
S2 O7 1.449(2) .
S2 O8 1.456(2) .
S2 C11 1.772(3) .
S3 O12 1.454(2) .
S3 O10 1.454(2) .
S3 O11 1.462(2) .
S3 C18 1.769(3) .
S4A O16A 1.430(9) .
S4A O15A 1.440(8) .
S4A O14A 1.483(7) .
S4A C25 1.843(7) .
S4B O16B 1.451(13) .
S4B O15B 1.461(15) .
S4B O14B 1.506(16) .
S4B C25 1.629(13) .
O1 C1 1.366(4) .
O1 H1H 0.8400 .
O5 C8 1.382(4) .
O5 H5H 0.8400 .
O9 C15 1.367(4) .
O9 H9H 0.73(4) .
O13 C22 1.375(4) .
O13 H13H 0.8400 .
C1 C6 1.399(4) .
C1 C2 1.407(4) .
C2 C3 1.387(4) .
C2 C28 1.520(4) .
C3 C4 1.389(4) .
C3 H3 0.9500 .
C4 C5 1.393(4) .
C5 C6 1.388(4) .
C5 H5 0.9500 .
C6 C7 1.516(4) .
C7 C9 1.522(4) .
C7 H7A 0.9900 .
C7 H7B 0.9900 .
C8 C13 1.396(4) .
C8 C9 1.403(4) .
C9 C10 1.392(4) .
C10 C11 1.390(4) .
C10 H10 0.9500 .
C11 C12 1.386(4) .
C12 C13 1.388(4) .
C12 H12 0.9500 .
C13 C14 1.520(4) .
C14 C16 1.516(4) .
C14 H14A 0.9900 .
C14 H14B 0.9900 .
C15 C20 1.394(4) .
C15 C16 1.398(4) .
C16 C17 1.391(4) .
C17 C18 1.394(4) .
C17 H17 0.9500 .
C18 C19 1.394(4) .
C19 C20 1.388(4) .
C19 H19 0.9500 .
C20 C21 1.526(4) .
C21 C23 1.529(4) .
C21 H21A 0.9900 .
C21 H21B 0.9900 .
C22 C23 1.402(4) .
C22 C27 1.403(4) .
C23 C24 1.384(4) .
C24 C25 1.389(4) .
C24 H24 0.9500 .
C25 C26 1.391(4) .
C26 C27 1.384(4) .
C26 H26 0.9500 .
C27 C28 1.520(4) .
C28 H28A 0.9900 .
C28 H28B 0.9900 .
N1X C1X 1.334(4) .
N1X C5X 1.335(4) .
N1X H11X 0.86(4) .
C1X C2X 1.370(5) .
C1X H1X 0.9500 .
C2X C3X 1.390(4) .
C2X H2X 0.9500 .
C3X C4X 1.399(4) .
C3X C3X 1.490(6) 2
C4X C5X 1.368(5) .
C4X H4X 0.9500 .
C5X H5X 0.9500 .
N1Z C1Z 1.336(5) .
N1Z C5Z 1.337(5) .
N1Z H11Z 0.91(4) .
N2Z C6Z 1.330(5) .
N2Z C10Z 1.346(5) .
N2Z H12Z 0.81(5) .
C1Z C2Z 1.379(6) .
C1Z H1Z 0.9500 .
C2Z C3Z 1.393(5) .
C2Z H2Z 0.9500 .
C3Z C4Z 1.394(5) .
C3Z C8Z 1.473(6) .
C4Z C5Z 1.370(6) .
C4Z H4Z 0.9500 .
C5Z H5Z 0.9500 .
C6Z C7Z 1.363(6) .
C6Z H6Z 0.9500 .
C7Z C8Z 1.400(5) .
C7Z H7Z 0.9500 .
C8Z C9Z 1.396(6) .
C9Z C10Z 1.368(6) .
C9Z H9Z 0.9500 .
C10Z H10Z 0.9500 .
N1Y C5Y 1.327(13) .
N1Y C1Y 1.344(16) .
N1Y H11Y 0.8800 .
N2Y C10Y 1.351(17) .
N2Y C6Y 1.372(16) .
N2Y H12Y 0.8800 .
C1Y C2Y 1.363(12) .
C1Y H1Y 0.9500 .
C2Y C3Y 1.387(11) .
C2Y H2Y 0.9500 .
C3Y C4Y 1.402(11) .
C3Y C8Y 1.461(12) .
C4Y C5Y 1.341(13) .
C4Y H4Y 0.9500 .
C5Y H5Y 0.9500 .
C6Y C7Y 1.397(14) .
C6Y H6Y 0.9500 .
C7Y C8Y 1.449(14) .
C7Y H7Y 0.9500 .
C8Y C9Y 1.397(19) .
C9Y C10Y 1.34(2) .
C9Y H9Y 0.9500 .
C10Y H10Y 0.9500 .
C1S O1SA 1.412(4) .
C1S O1SB 1.420(5) .
C1S H1SA 0.9800 .
C1S H2SA 0.9800 .
C1S H3SA 0.9800 .
C1S H1SB 0.9600 .
C1S H2SB 0.9600 .
C1S H3SB 0.9600 .
O1SA H3SB 1.3615 .
O1SA H4SA 0.8400 .
O1SB H4SB 0.8400 .
O6W H1W 0.88(4) .
O6W H2W 0.80(4) .
O7W H3W 0.90(5) .
O7W H4W 0.91(5) .
O8W H5W 0.83(5) .
O8W H6W 0.82(5) .
O9W H7W 0.83(5) .
O9W H8W 0.84(5) .
O10W H9W 0.94(5) .
O10W H10W 0.80(5) .
O11W H11W 0.80(6) .
O11W H12W 0.89(6) .
O12W H13W 0.83(4) .

loop_
_geom_hbond_atom_site_label_D
_geom_hbond_atom_site_label_H
_geom_hbond_atom_site_label_A
_geom_hbond_distance_DH
_geom_hbond_distance_HA
_geom_hbond_distance_DA
_geom_hbond_angle_DHA
_geom_hbond_site_symmetry_A
O1 H1H O13 0.84 1.93 2.734(3) 159.7 .
O5 H5H O1 0.84 1.86 2.682(3) 164.1 .
O9 H9H O5 0.73(4) 2.01(4) 2.721(3) 163(5) .
O13 H13H O9 0.84 2.06 2.728(3) 136.3 .
O13 H13H O1WB 0.84 2.33 2.989(6) 135.3 4
N1X H11X O6W 0.86(4) 1.92(4) 2.737(4) 159(4) 2
N1Z H11Z O9W 0.91(4) 1.72(4) 2.628(5) 174(4) 6_566
N2Z H12Z O3WB 0.81(5) 1.79(5) 2.544(8) 153(5) 4_545
N2Z H12Z O14A 0.81(5) 2.10(5) 2.879(5) 160(5) 4_545
N2Z H12Z O15B 0.81(5) 2.38(5) 2.783(10) 112(4) 4_545
N1Y H11Y N2Y 0.88 1.82 2.521(17) 135.4 5_575
N2Y H12Y O2WA 0.88 1.84 2.711(13) 168.3 .
O1SA H4SA O2WA 0.84 1.78 2.419(12) 131.0 4_545
O6W H1W O3 0.88(4) 1.89(4) 2.768(3) 173(3) 4_545
O6W H2W O11 0.80(4) 2.01(4) 2.806(3) 171(4) 4
O7W H3W O8 0.90(5) 2.08(5) 2.964(4) 166(4) .
O7W H4W O8W 0.91(5) 1.94(5) 2.844(4) 171(4) .
O8W H5W O11 0.83(5) 2.12(5) 2.929(4) 166(5) .
O8W H6W O16A 0.82(5) 1.94(5) 2.724(5) 160(5) 3_445
O8W H6W O14B 0.82(5) 2.32(5) 3.055(7) 149(4) 3_445
O8W H6W O15B 0.82(5) 2.54(5) 3.289(10) 152(4) 3_445
O9W H7W O12 0.83(5) 1.97(5) 2.793(4) 172(5) 7
O9W H8W O2 0.84(5) 1.91(5) 2.713(4) 161(4) 1_545
O10W H9W O11W 0.94(5) 1.82(5) 2.745(5) 168(4) 2_545
O10W H10W O1WA 0.80(5) 1.88(5) 2.668(9) 170(5) .
O10W H10W O1WB 0.80(5) 2.09(6) 2.884(8) 170(5) .
O11W H11W O10 0.80(6) 1.97(6) 2.765(4) 179(7) 4
O11W H12W O7 0.89(6) 1.85(6) 2.739(4) 179(6) 2
O12W H13W O10W 0.83(4) 1.94(4) 2.754(4) 168(5) 1_565

loop_
_geom_torsion_atom_site_label_1
_geom_torsion_atom_site_label_2
_geom_torsion_atom_site_label_3
_geom_torsion_atom_site_label_4
_geom_torsion
_geom_torsion_site_symmetry_1
_geom_torsion_site_symmetry_4
O1 C1 C2 C3 -179.8(3) . .
C6 C1 C2 C3 -0.2(4) . .
O1 C1 C2 C28 2.2(4) . .
C6 C1 C2 C28 -178.2(3) . .
C1 C2 C3 C4 1.2(4) . .
C28 C2 C3 C4 179.3(3) . .
C2 C3 C4 C5 -0.6(4) . .
C2 C3 C4 S1 177.7(2) . .
O4 S1 C4 C3 -2.2(3) . .
O2 S1 C4 C3 120.3(3) . .
O3 S1 C4 C3 -121.5(3) . .
O4 S1 C4 C5 176.1(2) . .
O2 S1 C4 C5 -61.3(3) . .
O3 S1 C4 C5 56.8(3) . .
C3 C4 C5 C6 -1.1(4) . .
S1 C4 C5 C6 -179.5(2) . .
C4 C5 C6 C1 2.1(4) . .
C4 C5 C6 C7 -177.3(3) . .
O1 C1 C6 C5 178.1(3) . .
C2 C1 C6 C5 -1.5(4) . .
O1 C1 C6 C7 -2.5(4) . .
C2 C1 C6 C7 177.9(3) . .
C5 C6 C7 C9 96.3(3) . .
C1 C6 C7 C9 -83.1(3) . .
O5 C8 C9 C10 -177.0(3) . .
C13 C8 C9 C10 0.5(4) . .
O5 C8 C9 C7 3.8(4) . .
C13 C8 C9 C7 -178.6(3) . .
C6 C7 C9 C10 -84.4(3) . .
C6 C7 C9 C8 94.7(3) . .
C8 C9 C10 C11 -0.9(4) . .
C7 C9 C10 C11 178.3(3) . .
C9 C10 C11 C12 0.4(4) . .
C9 C10 C11 S2 -176.7(2) . .
O6 S2 C11 C12 -99.1(3) . .
O7 S2 C11 C12 140.2(2) . .
O8 S2 C11 C12 20.3(3) . .
O6 S2 C11 C10 78.0(3) . .
O7 S2 C11 C10 -42.7(3) . .
O8 S2 C11 C10 -162.5(2) . .
C10 C11 C12 C13 0.5(4) . .
S2 C11 C12 C13 177.7(2) . .
C11 C12 C13 C8 -0.8(4) . .
C11 C12 C13 C14 -178.2(3) . .
O5 C8 C13 C12 177.9(2) . .
C9 C8 C13 C12 0.3(4) . .
O5 C8 C13 C14 -4.9(4) . .
C9 C8 C13 C14 177.5(3) . .
C12 C13 C14 C16 80.9(3) . .
C8 C13 C14 C16 -96.4(3) . .
O9 C15 C16 C17 -179.1(3) . .
C20 C15 C16 C17 0.1(4) . .
O9 C15 C16 C14 3.2(4) . .
C20 C15 C16 C14 -177.6(3) . .
C13 C14 C16 C17 -95.4(3) . .
C13 C14 C16 C15 82.3(3) . .
C15 C16 C17 C18 -0.1(4) . .
C14 C16 C17 C18 177.7(3) . .
C16 C17 C18 C19 0.6(4) . .
C16 C17 C18 S3 179.6(2) . .
O12 S3 C18 C17 69.0(3) . .
O10 S3 C18 C17 -169.8(2) . .
O11 S3 C18 C17 -49.9(3) . .
O12 S3 C18 C19 -112.0(3) . .
O10 S3 C18 C19 9.2(3) . .
O11 S3 C18 C19 129.1(2) . .
C17 C18 C19 C20 -1.2(4) . .
S3 C18 C19 C20 179.9(2) . .
C18 C19 C20 C15 1.2(4) . .
C18 C19 C20 C21 -178.8(3) . .
O9 C15 C20 C19 178.6(3) . .
C16 C15 C20 C19 -0.7(4) . .
O9 C15 C20 C21 -1.4(4) . .
C16 C15 C20 C21 179.3(3) . .
C19 C20 C21 C23 98.7(3) . .
C15 C20 C21 C23 -81.3(3) . .
O13 C22 C23 C24 -176.7(3) . .
C27 C22 C23 C24 1.6(4) . .
O13 C22 C23 C21 4.0(4) . .
C27 C22 C23 C21 -177.6(3) . .
C20 C21 C23 C24 -83.4(3) . .
C20 C21 C23 C22 95.8(3) . .
C22 C23 C24 C25 0.2(4) . .
C21 C23 C24 C25 179.5(3) . .
C23 C24 C25 C26 -1.1(5) . .
C23 C24 C25 S4B 169.8(5) . .
C23 C24 C25 S4A -177.6(3) . .
O16B S4B C25 C24 43.8(10) . .
O15B S4B C25 C24 166.6(6) . .
O14B S4B C25 C24 -74.8(9) . .
O16B S4B C25 C26 -145.3(6) . .
O15B S4B C25 C26 -22.5(10) . .
O14B S4B C25 C26 96.1(8) . .
O16B S4B C25 S4A -48(3) . .
O15B S4B C25 S4A 75(4) . .
O14B S4B C25 S4A -166(4) . .
O16A S4A C25 C24 -149.7(4) . .
O15A S4A C25 C24 -27.5(5) . .
O14A S4A C25 C24 91.9(5) . .
O16A S4A C25 C26 33.8(6) . .
O15A S4A C25 C26 156.0(4) . .
O14A S4A C25 C26 -84.6(5) . .
O16A S4A C25 S4B -55(3) . .
O15A S4A C25 S4B 67(4) . .
O14A S4A C25 S4B -173(4) . .
C24 C25 C26 C27 0.3(5) . .
S4B C25 C26 C27 -170.8(5) . .
S4A C25 C26 C27 176.8(3) . .
C25 C26 C27 C22 1.5(4) . .
C25 C26 C27 C28 -175.4(3) . .
O13 C22 C27 C26 176.0(3) . .
C23 C22 C27 C26 -2.4(4) . .
O13 C22 C27 C28 -7.3(4) . .
C23 C22 C27 C28 174.3(3) . .
C26 C27 C28 C2 82.3(3) . .
C22 C27 C28 C2 -94.4(3) . .
C3 C2 C28 C27 -93.6(3) . .
C1 C2 C28 C27 84.4(3) . .
C5X N1X C1X C2X -2.9(5) . .
N1X C1X C2X C3X -0.8(4) . .
C1X C2X C3X C4X 4.5(4) . .
C1X C2X C3X C3X -176.6(3) . 2
C2X C3X C4X C5X -4.5(5) . .
C3X C3X C4X C5X 176.5(3) 2 .
C1X N1X C5X C4X 2.9(5) . .
C3X C4X C5X N1X 0.9(5) . .
C5Z N1Z C1Z C2Z -0.1(5) . .
N1Z C1Z C2Z C3Z -0.6(5) . .
C1Z C2Z C3Z C4Z 0.8(5) . .
C1Z C2Z C3Z C8Z -178.0(3) . .
C2Z C3Z C4Z C5Z -0.3(5) . .
C8Z C3Z C4Z C5Z 178.5(3) . .
C1Z N1Z C5Z C4Z 0.6(5) . .
C3Z C4Z C5Z N1Z -0.4(5) . .
C10Z N2Z C6Z C7Z 1.4(5) . .
N2Z C6Z C7Z C8Z 1.5(5) . .
C6Z C7Z C8Z C9Z -3.9(5) . .
C6Z C7Z C8Z C3Z 174.6(3) . .
C2Z C3Z C8Z C9Z -166.4(3) . .
C4Z C3Z C8Z C9Z 14.9(5) . .
C2Z C3Z C8Z C7Z 15.2(5) . .
C4Z C3Z C8Z C7Z -163.5(3) . .
C7Z C8Z C9Z C10Z 3.6(5) . .
C3Z C8Z C9Z C10Z -174.9(4) . .
C6Z N2Z C10Z C9Z -1.7(6) . .
C8Z C9Z C10Z N2Z -0.9(6) . .
C5Y N1Y C1Y C2Y 2.5(18) . .
N1Y C1Y C2Y C3Y -4.0(13) . .
C1Y C2Y C3Y C4Y 5.5(12) . .
C1Y C2Y C3Y C8Y -174.8(8) . .
C2Y C3Y C4Y C5Y -5.6(12) . .
C8Y C3Y C4Y C5Y 174.8(8) . .
C1Y N1Y C5Y C4Y -3(2) . .
C3Y C4Y C5Y N1Y 4.2(15) . .
C10Y N2Y C6Y C7Y -7.3(17) . .
N2Y C6Y C7Y C8Y 4.6(15) . .
C6Y C7Y C8Y C9Y -0.7(15) . .
C6Y C7Y C8Y C3Y 175.0(9) . .
C2Y C3Y C8Y C9Y -134.2(11) . .
C4Y C3Y C8Y C9Y 45.5(14) . .
C2Y C3Y C8Y C7Y 50.5(11) . .
C4Y C3Y C8Y C7Y -129.9(9) . .
C7Y C8Y C9Y C10Y -0.7(18) . .
C3Y C8Y C9Y C10Y -176.2(11) . .
C8Y C9Y C10Y N2Y -2(2) . .
C6Y N2Y C10Y C9Y 6.2(19) . .
